data_2213462
loop_
_publ_author_name
'Low, John N.'
'Cobo, Justo'
'Portilla, Jaime'
'Quiroga, Jairo'
'Glidewell, Christopher'

_publ_section_title
8-<i>tert</i>-Butyl-7,10-diphenyl-6,10-dihydro-5<i>H</i>-benzo[<i>h</i>]pyrazolo[3,4-<i>b</i>]quinoline
_journal_coeditor_code LH2364
_journal_issue 5
_journal_name_full 'Acta Crystallographica Section E'
_journal_page_first o2690
_journal_page_last o2691
_journal_paper_doi 10.1107/S1600536807017631
_journal_volume 63
_journal_year 2007
_chemical_formula_iupac 'C30 H27 N3'
_chemical_formula_moiety 'C30 H27 N3'
_chemical_formula_sum 'C30 H27 N3'
_chemical_formula_weight 429.55
_chemical_name_systematic
;
8-tert-Butyl-7,10-diphenyl-6,10-dihydro-5H-benzo[h]pyrazolo[3,4-b]quinoline
;
_space_group_IT_number 2
_symmetry_cell_setting triclinic
_symmetry_space_group_name_Hall '-P 1'
_symmetry_space_group_name_H-M 'P -1'
_atom_sites_solution_hydrogens geom
_atom_sites_solution_primary direct
_atom_sites_solution_secondary difmap
_cell_angle_alpha 99.52(4)
_cell_angle_beta 100.42(2)
_cell_angle_gamma 91.55(4)
_cell_formula_units_Z 2
_cell_length_a 9.516(2)
_cell_length_b 10.406(3)
_cell_length_c 11.868(5)
_cell_measurement_reflns_used 5226
_cell_measurement_temperature 120(2)
_cell_measurement_theta_max 27.50
_cell_measurement_theta_min 3.06
_cell_volume 1137.9(7)
_computing_cell_refinement 'DIRAX/LSQ (Duisenberg <i>et al.</i>,  2000)'
_computing_data_collection 'COLLECT (Hooft, 1999)'
_computing_data_reduction 'EVALCCD (Duisenberg <i>et al.</i>,  2003)'
_computing_molecular_graphics 'PLATON (Spek, 2003)'
_computing_publication_material 'SHELXL97 and PRPKAPPA (Ferguson, 1999)'
_computing_structure_refinement 'OSCAIL (McArdle, 2003) and SHELXL97 (Sheldrick, 1997)'
_computing_structure_solution 'SIR2004 (Burla <i>et al.</i>,  2005) and WinGX (Farrugia, 1999)'
_diffrn_ambient_temperature 120(2)
_diffrn_detector_area_resol_mean 9.091
_diffrn_measured_fraction_theta_full 0.998
_diffrn_measured_fraction_theta_max 0.998
_diffrn_measurement_device_type 'Bruker-Nonius KappaCCD'
_diffrn_measurement_method '\f and \w'
_diffrn_radiation_monochromator graphite
_diffrn_radiation_source 'Bruker--Nonius FR591 rotating anode'
_diffrn_radiation_type MoK\a
_diffrn_radiation_wavelength 0.71073
_diffrn_reflns_av_R_equivalents 0.0610
_diffrn_reflns_av_sigmaI/netI 0.0620
_diffrn_reflns_limit_h_max 12
_diffrn_reflns_limit_h_min -12
_diffrn_reflns_limit_k_max 13
_diffrn_reflns_limit_k_min -13
_diffrn_reflns_limit_l_max 15
_diffrn_reflns_limit_l_min -15
_diffrn_reflns_number 28777
_diffrn_reflns_theta_full 27.50
_diffrn_reflns_theta_max 27.50
_diffrn_reflns_theta_min 3.06
_diffrn_standards_decay_% 0
_diffrn_standards_number 0
_exptl_absorpt_coefficient_mu 0.074
_exptl_absorpt_correction_T_max 0.992
_exptl_absorpt_correction_T_min 0.977
_exptl_absorpt_correction_type multi-scan
_exptl_absorpt_process_details '(SADABS; Sheldrick, 2003)'
_exptl_crystal_colour colourless
_exptl_crystal_density_diffrn 1.254
_exptl_crystal_density_method 'not measured'
_exptl_crystal_description plate
_exptl_crystal_F_000 456
_exptl_crystal_size_max 0.41
_exptl_crystal_size_mid 0.23
_exptl_crystal_size_min 0.11
_refine_diff_density_max 0.365
_refine_diff_density_min -0.309
_refine_ls_extinction_method none
_refine_ls_goodness_of_fit_ref 1.032
_refine_ls_hydrogen_treatment constr
_refine_ls_matrix_type full
_refine_ls_number_parameters 301
_refine_ls_number_reflns 5226
_refine_ls_number_restraints 0
_refine_ls_restrained_S_all 1.032
_refine_ls_R_factor_all 0.1466
_refine_ls_R_factor_gt 0.0707
_refine_ls_shift/su_max 0.000
_refine_ls_shift/su_mean 0.000
_refine_ls_structure_factor_coef Fsqd
_refine_ls_weighting_details 'w=1/[\s^2^(Fo^2^)+(0.1424P)^2^] where P=(Fo^2^+2Fc^2^)/3'
_refine_ls_weighting_scheme calc
_refine_ls_wR_factor_gt 0.1821
_refine_ls_wR_factor_ref 0.2382
_reflns_number_gt 2735
_reflns_number_total 5226
_reflns_threshold_expression I>2\s(I)
_cod_data_source_file lh2364.cif
_cod_data_source_block I
_cod_database_code 2213462
_cod_database_fobs_code 2213462

loop_
_symmetry_equiv_pos_as_xyz
'x, y, z'
'-x, -y, -z'

loop_
_atom_site_type_symbol
_atom_site_label
_atom_site_fract_x
_atom_site_fract_y
_atom_site_fract_z
_atom_site_U_iso_or_equiv
_atom_site_adp_type
_atom_site_calc_flag
_atom_site_refinement_flags
_atom_site_occupancy
C C1 0.1837(3) 0.3064(3) 0.1069(2) 0.0396(6) Uani d . 1
C C2 0.0673(3) 0.3333(3) 0.0288(2) 0.0444(7) Uani d . 1
C C3 -0.0594(3) 0.3643(3) 0.0658(2) 0.0425(7) Uani d . 1
C C4 -0.0684(3) 0.3690(3) 0.1804(2) 0.0423(7) Uani d . 1
C C4A 0.0477(3) 0.3419(2) 0.2610(2) 0.0362(6) Uani d . 1
C C5 0.0376(3) 0.3404(3) 0.3840(2) 0.0501(7) Uani d . 1
C C6 0.1720(3) 0.3745(3) 0.4663(2) 0.0466(7) Uani d . 1
C C6A 0.2988(3) 0.3109(2) 0.42886(19) 0.0328(6) Uani d . 1
C C7 0.4173(3) 0.2866(2) 0.50956(19) 0.0319(6) Uani d . 1
C C71 0.4101(3) 0.3216(2) 0.6355(2) 0.0336(6) Uani d . 1
C C72 0.4450(3) 0.4504(2) 0.6922(2) 0.0393(6) Uani d . 1
C C73 0.4334(3) 0.4871(3) 0.8068(2) 0.0426(7) Uani d . 1
C C74 0.3865(3) 0.3981(3) 0.8668(2) 0.0433(7) Uani d . 1
C C75 0.3494(3) 0.2704(3) 0.8119(2) 0.0464(7) Uani d . 1
C C76 0.3612(3) 0.2329(3) 0.6964(2) 0.0387(6) Uani d . 1
C C7A 0.5359(3) 0.2327(2) 0.46623(19) 0.0321(6) Uani d . 1
C C8 0.6766(3) 0.1911(2) 0.5083(2) 0.0336(6) Uani d . 1
C C81 0.7608(3) 0.1828(3) 0.6284(2) 0.0372(6) Uani d . 1
C C82 0.6882(3) 0.0770(3) 0.6768(2) 0.0585(8) Uani d . 1
C C83 0.7713(4) 0.3126(3) 0.7121(3) 0.0682(10) Uani d . 1
C C84 0.9126(3) 0.1438(4) 0.6198(2) 0.0644(9) Uani d . 1
N N9 0.7386(2) 0.1471(2) 0.41949(16) 0.0354(5) Uani d . 1
N N10 0.6469(2) 0.15871(19) 0.31858(16) 0.0326(5) Uani d . 1
C C101 0.6912(3) 0.1158(2) 0.21105(19) 0.0323(6) Uani d . 1
C C102 0.6118(3) 0.1379(2) 0.1067(2) 0.0377(6) Uani d . 1
C C103 0.6587(3) 0.0932(3) 0.0044(2) 0.0416(7) Uani d . 1
C C104 0.7829(3) 0.0277(3) 0.0042(2) 0.0411(7) Uani d . 1
C C105 0.8610(3) 0.0077(3) 0.1081(2) 0.0422(7) Uani d . 1
C C106 0.8164(3) 0.0519(2) 0.2120(2) 0.0379(6) Uani d . 1
C C10A 0.5221(3) 0.2093(2) 0.34415(19) 0.0307(6) Uani d . 1
N N11 0.4113(2) 0.23114(18) 0.26481(15) 0.0312(5) Uani d . 1
C C11A 0.2992(3) 0.2826(2) 0.30822(19) 0.0310(6) Uani d . 1
C C11B 0.1760(2) 0.3099(2) 0.22402(19) 0.0319(6) Uani d . 1
H H1 0.2704 0.2851 0.0809 0.048 Uiso calc R 1
H H2 0.0739 0.3305 -0.0504 0.053 Uiso calc R 1
H H3 -0.1399 0.3824 0.0119 0.051 Uiso calc R 1
H H4 -0.1555 0.3912 0.2052 0.051 Uiso calc R 1
H H5A -0.0339 0.4024 0.4060 0.060 Uiso calc R 1
H H5B 0.0020 0.2522 0.3905 0.060 Uiso calc R 1
H H6A 0.1611 0.3500 0.5415 0.056 Uiso calc R 1
H H6B 0.1908 0.4703 0.4794 0.056 Uiso calc R 1
H H72 0.4770 0.5131 0.6512 0.047 Uiso calc R 1
H H73 0.4582 0.5747 0.8446 0.051 Uiso calc R 1
H H74 0.3792 0.4239 0.9461 0.052 Uiso calc R 1
H H75 0.3161 0.2087 0.8532 0.056 Uiso calc R 1
H H76 0.3354 0.1454 0.6588 0.046 Uiso calc R 1
H H82A 0.6853 -0.0068 0.6243 0.088 Uiso calc R 1
H H82B 0.5905 0.0999 0.6833 0.088 Uiso calc R 1
H H82C 0.7424 0.0699 0.7538 0.088 Uiso calc R 1
H H83A 0.6752 0.3366 0.7230 0.102 Uiso calc R 1
H H83B 0.8161 0.3805 0.6798 0.102 Uiso calc R 1
H H83C 0.8294 0.3039 0.7873 0.102 Uiso calc R 1
H H84A 0.9598 0.2081 0.5851 0.097 Uiso calc R 1
H H84B 0.9085 0.0576 0.5709 0.097 Uiso calc R 1
H H84C 0.9667 0.1407 0.6977 0.097 Uiso calc R 1
H H102 0.5263 0.1830 0.1055 0.045 Uiso calc R 1
H H103 0.6044 0.1080 -0.0673 0.050 Uiso calc R 1
H H104 0.8136 -0.0031 -0.0667 0.049 Uiso calc R 1
H H105 0.9469 -0.0370 0.1090 0.051 Uiso calc R 1
H H106 0.8719 0.0381 0.2836 0.046 Uiso calc R 1

loop_
_atom_site_aniso_label
_atom_site_aniso_U_11
_atom_site_aniso_U_22
_atom_site_aniso_U_33
_atom_site_aniso_U_12
_atom_site_aniso_U_13
_atom_site_aniso_U_23
C1 0.0371(15) 0.0450(16) 0.0377(14) 0.0060(12) 0.0073(12) 0.0092(12)
C2 0.0479(17) 0.0513(17) 0.0344(14) 0.0098(13) 0.0033(12) 0.0124(12)
C3 0.0366(15) 0.0459(16) 0.0439(16) 0.0065(12) 0.0009(12) 0.0108(13)
C4 0.0361(15) 0.0430(16) 0.0454(16) 0.0021(12) 0.0047(12) 0.0039(12)
C4A 0.0343(14) 0.0382(14) 0.0368(14) 0.0020(11) 0.0079(11) 0.0068(11)
C5 0.0390(16) 0.071(2) 0.0409(15) 0.0066(14) 0.0102(13) 0.0071(14)
C6 0.0419(16) 0.0659(19) 0.0328(14) 0.0127(14) 0.0093(12) 0.0067(13)
C6A 0.0341(14) 0.0350(14) 0.0308(13) 0.0050(11) 0.0103(11) 0.0055(10)
C7 0.0343(14) 0.0318(13) 0.0306(13) -0.0006(11) 0.0094(11) 0.0047(10)
C71 0.0318(14) 0.0402(15) 0.0293(13) 0.0036(11) 0.0056(10) 0.0069(11)
C72 0.0428(16) 0.0407(15) 0.0343(14) -0.0009(12) 0.0074(12) 0.0067(12)
C73 0.0457(16) 0.0451(16) 0.0334(14) -0.0008(13) 0.0040(12) 0.0005(12)
C74 0.0433(16) 0.0543(18) 0.0307(13) 0.0014(13) 0.0064(12) 0.0035(13)
C75 0.0506(17) 0.0535(18) 0.0381(15) -0.0047(14) 0.0134(13) 0.0121(13)
C76 0.0432(15) 0.0385(15) 0.0352(14) -0.0029(12) 0.0120(12) 0.0044(11)
C7A 0.0356(14) 0.0352(14) 0.0272(12) 0.0023(11) 0.0085(10) 0.0078(10)
C8 0.0327(13) 0.0355(14) 0.0336(13) 0.0014(11) 0.0051(11) 0.0106(11)
C81 0.0362(14) 0.0455(15) 0.0311(13) 0.0060(12) 0.0044(11) 0.0122(11)
C82 0.065(2) 0.072(2) 0.0438(17) 0.0035(17) 0.0081(15) 0.0286(15)
C83 0.074(2) 0.0517(19) 0.0589(19) 0.0055(16) -0.0272(17) -0.0052(15)
C84 0.0457(18) 0.110(3) 0.0404(16) 0.0251(18) 0.0025(14) 0.0251(17)
N9 0.0345(12) 0.0423(12) 0.0298(11) 0.0028(9) 0.0043(9) 0.0091(9)
N10 0.0298(11) 0.0410(12) 0.0280(11) 0.0047(9) 0.0062(9) 0.0072(9)
C101 0.0318(14) 0.0367(14) 0.0291(13) 0.0002(11) 0.0089(10) 0.0042(10)
C102 0.0341(14) 0.0458(15) 0.0323(13) 0.0034(12) 0.0057(11) 0.0048(11)
C103 0.0419(16) 0.0562(17) 0.0272(13) 0.0009(13) 0.0071(11) 0.0081(12)
C104 0.0418(16) 0.0478(16) 0.0353(14) 0.0024(13) 0.0137(12) 0.0048(12)
C105 0.0402(15) 0.0475(16) 0.0436(15) 0.0100(12) 0.0178(13) 0.0097(12)
C106 0.0363(15) 0.0447(16) 0.0346(13) 0.0072(12) 0.0069(11) 0.0111(11)
C10A 0.0317(13) 0.0287(13) 0.0315(13) 0.0003(10) 0.0062(11) 0.0051(10)
N11 0.0308(11) 0.0341(11) 0.0289(10) 0.0041(9) 0.0052(9) 0.0061(9)
C11A 0.0330(14) 0.0299(13) 0.0312(13) -0.0008(11) 0.0085(11) 0.0058(10)
C11B 0.0313(14) 0.0332(13) 0.0300(13) 0.0003(11) 0.0016(10) 0.0069(10)

loop_
_atom_type_symbol
_atom_type_description
_atom_type_scat_dispersion_real
_atom_type_scat_dispersion_imag
_atom_type_scat_source
C C 0.0033 0.0016 'International Tables Vol C Tables 4.2.6.8 and 6.1.1.4'
H H 0.0000 0.0000 'International Tables Vol C Tables 4.2.6.8 and 6.1.1.4'
N N 0.0061 0.0033 'International Tables Vol C Tables 4.2.6.8 and 6.1.1.4'

loop_
_geom_angle_atom_site_label_1
_geom_angle_atom_site_label_2
_geom_angle_atom_site_label_3
_geom_angle
_geom_angle_publ_flag
C2 C1 C11B 120.8(2) no
C2 C1 H1 119.6 no
C11B C1 H1 119.6 no
C1 C2 C3 120.0(2) no
C1 C2 H2 120.0 no
C3 C2 H2 120.0 no
C4 C3 C2 119.9(2) no
C4 C3 H3 120.0 no
C2 C3 H3 120.0 no
C3 C4 C4A 121.2(2) no
C3 C4 H4 119.4 no
C4A C4 H4 119.4 no
C4 C4A C11B 119.2(2) no
C4 C4A C5 121.8(2) no
C11B C4A C5 119.0(2) no
C6 C5 C4A 114.5(2) no
C6 C5 H5A 108.6 no
C4A C5 H5A 108.6 no
C6 C5 H5B 108.6 no
C4A C5 H5B 108.6 no
H5A C5 H5B 107.6 no
C5 C6 C6A 114.7(2) no
C5 C6 H6A 108.6 no
C6A C6 H6A 108.6 no
C5 C6 H6B 108.6 no
C6A C6 H6B 108.6 no
H6A C6 H6B 107.6 no
C7 C6A C11A 120.5(2) no
C7 C6A C6 121.7(2) no
C11A C6A C6 117.7(2) no
C6A C7 C7A 117.8(2) no
C6A C7 C71 117.4(2) no
C7A C7 C71 124.7(2) no
C76 C71 C72 118.6(2) no
C76 C71 C7 122.2(2) no
C72 C71 C7 119.1(2) no
C73 C72 C71 120.5(2) no
C73 C72 H72 119.7 no
C71 C72 H72 119.7 no
C74 C73 C72 120.4(3) no
C74 C73 H73 119.8 no
C72 C73 H73 119.8 no
C73 C74 C75 120.0(2) no
C73 C74 H74 120.0 no
C75 C74 H74 120.0 no
C74 C75 C76 119.8(2) no
C74 C75 H75 120.1 no
C76 C75 H75 120.1 no
C71 C76 C75 120.7(2) no
C71 C76 H76 119.7 no
C75 C76 H76 119.7 no
C10A C7A C7 115.7(2) no
C10A C7A C8 104.4(2) no
C7 C7A C8 139.8(2) no
N9 C8 C7A 109.9(2) no
N9 C8 C81 116.1(2) no
C7A C8 C81 133.9(2) no
C8 C81 C82 108.7(2) no
C8 C81 C84 110.0(2) no
C82 C81 C84 107.9(2) no
C8 C81 C83 112.2(2) no
C82 C81 C83 109.8(2) no
C84 C81 C83 108.1(2) no
C81 C82 H82A 109.5 no
C81 C82 H82B 109.5 no
H82A C82 H82B 109.5 no
C81 C82 H82C 109.5 no
H82A C82 H82C 109.5 no
H82B C82 H82C 109.5 no
C81 C83 H83A 109.5 no
C81 C83 H83B 109.5 no
H83A C83 H83B 109.5 no
C81 C83 H83C 109.5 no
H83A C83 H83C 109.5 no
H83B C83 H83C 109.5 no
C81 C84 H84A 109.5 no
C81 C84 H84B 109.5 no
H84A C84 H84B 109.5 no
C81 C84 H84C 109.5 no
H84A C84 H84C 109.5 no
H84B C84 H84C 109.5 no
C8 N9 N10 108.3(2) no
N9 N10 C10A 109.87(18) no
N9 N10 C101 118.18(19) no
C10A N10 C101 131.9(2) no
C106 C101 C102 120.0(2) no
C106 C101 N10 118.6(2) no
C102 C101 N10 121.3(2) no
C103 C102 C101 119.1(2) no
C103 C102 H102 120.4 no
C101 C102 H102 120.4 no
C104 C103 C102 121.3(2) no
C104 C103 H103 119.3 no
C102 C103 H103 119.3 no
C105 C104 C103 118.9(2) no
C105 C104 H104 120.5 no
C103 C104 H104 120.5 no
C104 C105 C106 120.8(2) no
C104 C105 H105 119.6 no
C106 C105 H105 119.6 no
C101 C106 C105 119.7(2) no
C101 C106 H106 120.1 no
C105 C106 H106 120.1 no
N11 C10A N10 124.4(2) no
N11 C10A C7A 128.1(2) no
N10 C10A C7A 107.5(2) no
C10A N11 C11A 115.07(19) no
N11 C11A C6A 122.7(2) no
N11 C11A C11B 116.8(2) no
C6A C11A C11B 120.4(2) no
C1 C11B C4A 118.9(2) no
C1 C11B C11A 121.4(2) no
C4A C11B C11A 119.6(2) no

loop_
_geom_bond_atom_site_label_1
_geom_bond_atom_site_label_2
_geom_bond_distance
_geom_bond_publ_flag
C1 C2 1.376(4) no
C1 C11B 1.400(3) no
C1 H1 0.95 no
C2 C3 1.384(4) no
C2 H2 0.95 no
C3 C4 1.370(4) no
C3 H3 0.95 no
C4 C4A 1.393(4) no
C4 H4 0.95 no
C4A C11B 1.401(3) no
C4A C5 1.482(4) no
C5 C6 1.458(4) no
C5 H5A 0.99 no
C5 H5B 0.99 no
C6 C6A 1.494(3) no
C6 H6A 0.99 no
C6 H6B 0.99 no
C6A C7 1.399(3) y
C7 C7A 1.415(3) y
C7 C71 1.493(3) no
C71 C76 1.382(3) no
C71 C72 1.399(3) no
C72 C73 1.377(3) no
C72 H72 0.95 no
C73 C74 1.369(4) no
C73 H73 0.95 no
C74 C75 1.386(4) no
C74 H74 0.95 no
C75 C76 1.387(3) no
C75 H75 0.95 no
C76 H76 0.95 no
C7A C8 1.446(3) y
C8 N9 1.322(3) y
C8 C81 1.521(3) no
C81 C82 1.526(4) no
C81 C84 1.527(4) no
C81 C83 1.528(4) no
C82 H82A 0.98 no
C82 H82B 0.98 no
C82 H82C 0.98 no
C83 H83A 0.98 no
C83 H83B 0.98 no
C83 H83C 0.98 no
C84 H84A 0.98 no
C84 H84B 0.98 no
C84 H84C 0.98 no
N9 N10 1.373(3) y
N10 C10A 1.376(3) y
N10 C101 1.422(3) no
C101 C106 1.380(3) no
C101 C102 1.386(3) no
C102 C103 1.382(3) no
C102 H102 0.95 no
C103 C104 1.381(4) no
C103 H103 0.95 no
C104 C105 1.370(4) no
C104 H104 0.95 no
C105 C106 1.388(3) no
C105 H105 0.95 no
C106 H106 0.95 no
C10A N11 1.332(3) y
N11 C11A 1.352(3) y
C11A C6A 1.414(3) y
C7A C10A 1.410(3) y
C11A C11B 1.464(3) no

loop_
_geom_hbond_atom_site_label_D
_geom_hbond_atom_site_label_H
_geom_hbond_atom_site_label_A
_geom_hbond_site_symmetry_A
_geom_hbond_distance_DH
_geom_hbond_distance_HA
_geom_hbond_distance_DA
_geom_hbond_angle_DHA
_geom_hbond_publ_flag
C72 H72 Cg 2_666 0.95 2.70 3.607(3) 159 y

loop_
_geom_torsion_atom_site_label_1
_geom_torsion_atom_site_label_2
_geom_torsion_atom_site_label_3
_geom_torsion_atom_site_label_4
_geom_torsion
_geom_torsion_publ_flag
C11B C1 C2 C3 0.0(4) no
C1 C2 C3 C4 0.4(4) no
C2 C3 C4 C4A -0.6(4) no
C3 C4 C4A C11B 0.3(4) no
C3 C4 C4A C5 -177.1(2) no
C4 C4A C5 C6 -151.3(3) no
C11B C4A C5 C6 31.3(4) no
C4A C5 C6 C6A -44.5(4) no
C5 C6 C6A C7 -152.8(2) no
C5 C6 C6A C11A 30.8(4) no
C11A C6A C7 C7A -0.3(3) no
C6 C6A C7 C7A -176.6(2) no
C11A C6A C7 C71 178.8(2) no
C6 C6A C7 C71 2.5(4) no
C6A C7 C71 C76 92.4(3) no
C7A C7 C71 C76 -88.6(3) no
C6A C7 C71 C72 -83.3(3) no
C7A C7 C71 C72 95.7(3) no
C76 C71 C72 C73 1.3(4) no
C7 C71 C72 C73 177.1(2) no
C71 C72 C73 C74 -0.5(4) no
C72 C73 C74 C75 -0.4(4) no
C73 C74 C75 C76 0.5(4) no
C72 C71 C76 C75 -1.1(4) no
C7 C71 C76 C75 -176.9(2) no
C74 C75 C76 C71 0.3(4) no
C6A C7 C7A C10A 0.3(3) no
C71 C7 C7A C10A -178.7(2) no
C6A C7 C7A C8 179.9(3) no
C71 C7 C7A C8 0.9(5) no
C10A C7A C8 N9 -0.3(3) no
C7 C7A C8 N9 -180.0(3) no
C10A C7A C8 C81 -177.2(3) no
C7 C7A C8 C81 3.1(5) no
N9 C8 C81 C82 -108.9(3) no
C7A C8 C81 C82 67.9(3) no
N9 C8 C81 C84 9.1(3) no
C7A C8 C81 C84 -174.1(3) no
N9 C8 C81 C83 129.5(3) no
C7A C8 C81 C83 -53.8(4) no
C7A C8 N9 N10 0.9(3) no
C81 C8 N9 N10 178.42(19) no
C8 N9 N10 C10A -1.2(3) no
C8 N9 N10 C101 -179.43(19) no
N9 N10 C101 C106 6.9(3) no
C10A N10 C101 C106 -170.9(2) no
N9 N10 C101 C102 -172.6(2) no
C10A N10 C101 C102 9.5(4) no
C106 C101 C102 C103 1.0(4) no
N10 C101 C102 C103 -179.4(2) no
C101 C102 C103 C104 -0.2(4) no
C102 C103 C104 C105 -0.4(4) no
C103 C104 C105 C106 0.3(4) no
C102 C101 C106 C105 -1.2(4) no
N10 C101 C106 C105 179.2(2) no
C104 C105 C106 C101 0.5(4) no
N9 N10 C10A N11 -179.3(2) no
C101 N10 C10A N11 -1.4(4) no
N9 N10 C10A C7A 0.9(3) no
C101 N10 C10A C7A 178.9(2) no
C7 C7A C10A N11 -0.3(4) no
C8 C7A C10A N11 179.9(2) no
C7 C7A C10A N10 179.4(2) no
C8 C7A C10A N10 -0.4(2) no
N10 C10A N11 C11A -179.4(2) no
C7A C10A N11 C11A 0.3(3) no
C10A N11 C11A C6A -0.3(3) no
C10A N11 C11A C11B 179.1(2) no
C7 C6A C11A N11 0.3(4) no
C6 C6A C11A N11 176.7(2) no
C7 C6A C11A C11B -179.1(2) no
C6 C6A C11A C11B -2.7(3) no
C2 C1 C11B C4A -0.3(4) no
C2 C1 C11B C11A -179.5(2) no
C4 C4A C11B C1 0.1(4) no
C5 C4A C11B C1 177.6(2) no
C4 C4A C11B C11A 179.3(2) no
C5 C4A C11B C11A -3.2(4) no
N11 C11A C11B C1 -11.7(3) no
C6A C11A C11B C1 167.7(2) no
N11 C11A C11B C4A 169.1(2) no
C6A C11A C11B C4A -11.5(3) no

loop_
_cod_related_entry_id
_cod_related_entry_database
_cod_related_entry_code
1 ChemSpider 21124646
